data_7234411
loop_
_publ_author_name
'Wenlong Li'
'Yunsong Cai'
'Xin Li'
'Hans Agren'
'He Tian'
'Wei-Hong Zhu'

_publ_section_title
;
 Sterically hindered diarylethenes with a benzobis(thiadiazole) bridge:
 photochemical and kinetic studies
;
_journal_name_full 'Journal of Materials Chemistry C'
_journal_page_first 8665
_journal_page_last 8674
_journal_paper_doi 10.1039/C5TC01796C
_journal_volume 3
_journal_year 2015
_chemical_formula_moiety 'C32 H26 N4 O2 S4'
_chemical_formula_sum 'C32 H26 N4 O2 S4'
_chemical_formula_weight 626.81
_space_group_IT_number 14
_space_group_name_Hall '-P 2ybc'
_space_group_name_H-M_alt 'P 1 21/c 1'
_symmetry_cell_setting monoclinic
_symmetry_space_group_name_H-M 'P 1 21/c 1'
_atom_sites_solution_hydrogens geom
_atom_sites_solution_primary direct
_atom_sites_solution_secondary difmap
_cell_angle_alpha 90.00
_cell_angle_beta 97.167(4)
_cell_angle_gamma 90.00
_cell_formula_units_Z 4
_cell_length_a 9.770(2)
_cell_length_b 16.009(4)
_cell_length_c 18.723(4)
_cell_measurement_reflns_used 773
_cell_measurement_temperature 140(2)
_cell_measurement_theta_max 18.82
_cell_measurement_theta_min 2.46
_cell_volume 2905.5(11)
_computing_cell_refinement 'Bruker SAINT'
_computing_data_collection 'Bruker APEX2'
_computing_data_reduction 'Bruker SAINT'
_computing_molecular_graphics 'Bruker SHELXTL'
_computing_publication_material 'Bruker SHELXTL'
_computing_structure_refinement 'SHELXL-97 (Sheldrick, 1997)'
_computing_structure_solution 'SHELXS-97 (Sheldrick, 1990)'
_diffrn_ambient_temperature 140(2)
_diffrn_measured_fraction_theta_full 0.998
_diffrn_measured_fraction_theta_max 0.998
_diffrn_measurement_device_type 'Bruker APEX-II CCD'
_diffrn_measurement_method '\f and \w scans'
_diffrn_radiation_monochromator graphite
_diffrn_radiation_source 'fine-focus sealed tube'
_diffrn_radiation_type MoK\a
_diffrn_radiation_wavelength 0.71073
_diffrn_reflns_av_R_equivalents 0.1423
_diffrn_reflns_av_sigmaI/netI 0.1404
_diffrn_reflns_limit_h_max 12
_diffrn_reflns_limit_h_min -11
_diffrn_reflns_limit_k_max 19
_diffrn_reflns_limit_k_min -18
_diffrn_reflns_limit_l_max 23
_diffrn_reflns_limit_l_min -22
_diffrn_reflns_number 20574
_diffrn_reflns_theta_full 26.00
_diffrn_reflns_theta_max 26.00
_diffrn_reflns_theta_min 1.68
_diffrn_standards_number 0
_exptl_absorpt_coefficient_mu 0.366
_exptl_absorpt_correction_T_max 0.9820
_exptl_absorpt_correction_T_min 0.9713
_exptl_absorpt_correction_type multi-scan
_exptl_absorpt_process_details sadabs
_exptl_crystal_colour 'pale yellow'
_exptl_crystal_density_diffrn 1.433
_exptl_crystal_density_method 'not measured'
_exptl_crystal_description block
_exptl_crystal_F_000 1304
_exptl_crystal_recrystallization_method 'Vapour Deposition'
_exptl_crystal_size_max 0.08
_exptl_crystal_size_mid 0.06
_exptl_crystal_size_min 0.05
_refine_diff_density_max 0.438
_refine_diff_density_min -0.311
_refine_diff_density_rms 0.082
_refine_ls_extinction_method none
_refine_ls_goodness_of_fit_ref 1.007
_refine_ls_hydrogen_treatment mixed
_refine_ls_matrix_type full
_refine_ls_number_parameters 385
_refine_ls_number_reflns 5697
_refine_ls_number_restraints 0
_refine_ls_restrained_S_all 1.007
_refine_ls_R_factor_all 0.1676
_refine_ls_R_factor_gt 0.0727
_refine_ls_shift/su_max 0.000
_refine_ls_shift/su_mean 0.000
_refine_ls_structure_factor_coef Fsqd
_refine_ls_weighting_details 'calc w=1/[\s^2^(Fo^2^)+(0.0897P)^2^+0.0000P] where P=(Fo^2^+2Fc^2^)/3'
_refine_ls_weighting_scheme calc
_refine_ls_wR_factor_gt 0.1637
_refine_ls_wR_factor_ref 0.2165
_reflns_number_gt 2677
_reflns_number_total 5697
_reflns_threshold_expression >2sigma(I)
_cod_data_source_file J-Mater-Chem-C-2015-3-8665.cif
_cod_data_source_block mo_dm14022_0m
_cod_depositor_comments
;
The following automatic conversions were performed:

data item '_symmetry_cell_setting' value 'Monoclinic' was changed to
'monoclinic' in accordance with the built-in table derived from the
CIF Core dictionary named 'cif_core.dic' version 2.4.5 last updated
on 2014-11-21.

Automatic conversion script
Id: cif_fix_values 6909 2019-04-08 15:41:33Z antanas 
;
_cod_original_cell_volume 2905.6(12)
_cod_original_sg_symbol_H-M P2(1)/c
_cod_database_code 7234411

loop_
_symmetry_equiv_pos_as_xyz
'x, y, z'
'-x, y+1/2, -z+1/2'
'-x, -y, -z'
'x, -y-1/2, z-1/2'

loop_
_atom_site_label
_atom_site_type_symbol
_atom_site_fract_x
_atom_site_fract_y
_atom_site_fract_z
_atom_site_U_iso_or_equiv
_atom_site_adp_type
_atom_site_occupancy
_atom_site_symmetry_multiplicity
_atom_site_calc_flag
_atom_site_refinement_flags
_atom_site_disorder_assembly
_atom_site_disorder_group
S1 S 0.85019(17) 0.47127(10) 0.65992(8) 0.0461(4) Uani 1 1 d . . .
S2 S 1.29295(16) 0.28888(10) 0.82825(9) 0.0448(4) Uani 1 1 d . . .
S3 S 0.95212(17) 0.77760(10) 0.83964(9) 0.0492(5) Uani 1 1 d . . .
S4 S 1.44321(16) 0.61561(10) 1.01740(9) 0.0467(4) Uani 1 1 d . . .
N1 N 0.9369(5) 0.6821(3) 0.8129(3) 0.0408(12) Uani 1 1 d . . .
N2 N 1.0863(5) 0.7709(3) 0.8995(2) 0.0400(12) Uani 1 1 d . . .
N3 N 1.3724(5) 0.5368(3) 0.9716(3) 0.0396(12) Uani 1 1 d . . .
N4 N 1.3345(5) 0.6888(3) 0.9896(3) 0.0398(12) Uani 1 1 d . . .
O1 O 1.2033(5) -0.0230(3) 1.0504(2) 0.0658(13) Uani 1 1 d . . .
O2 O 0.4000(5) 0.1663(3) 0.6605(3) 0.0821(16) Uani 1 1 d . . .
C1 C 0.8058(5) 0.4129(3) 0.7315(3) 0.0325(13) Uani 1 1 d . . .
C2 C 0.8819(5) 0.4391(3) 0.7948(3) 0.0352(14) Uani 1 1 d . . .
C3 C 0.9721(6) 0.5071(3) 0.7842(3) 0.0349(13) Uani 1 1 d . . .
C4 C 0.9627(6) 0.5313(4) 0.7143(3) 0.0384(14) Uani 1 1 d . . .
C5 C 1.0393(6) 0.5996(4) 0.6813(3) 0.0465(16) Uani 1 1 d . . .
H5A H 0.9830 0.6504 0.6772 0.070 Uiso 1 1 calc R . .
H5B H 1.0585 0.5822 0.6334 0.070 Uiso 1 1 calc R . .
H5C H 1.1264 0.6107 0.7118 0.070 Uiso 1 1 calc R . .
C6 C 0.8617(6) 0.4049(4) 0.8677(3) 0.0415(15) Uani 1 1 d . . .
H6A H 0.7641 0.3912 0.8685 0.062 Uiso 1 1 calc R . .
H6B H 0.8901 0.4469 0.9047 0.062 Uiso 1 1 calc R . .
H6C H 0.9176 0.3544 0.8773 0.062 Uiso 1 1 calc R . .
C7 C 1.0628(6) 0.5516(3) 0.8408(3) 0.0318(13) Uani 1 1 d . . .
C8 C 1.0397(6) 0.6391(4) 0.8501(3) 0.0351(14) Uani 1 1 d . . .
C9 C 1.1246(5) 0.6905(3) 0.8996(3) 0.0329(13) Uani 1 1 d . . .
C10 C 1.2396(5) 0.6525(4) 0.9420(3) 0.0334(13) Uani 1 1 d . . .
C11 C 1.2594(5) 0.5665(3) 0.9321(3) 0.0331(13) Uani 1 1 d . . .
C12 C 1.1712(5) 0.5147(3) 0.8825(3) 0.0298(12) Uani 1 1 d . . .
C13 C 1.2087(5) 0.4247(3) 0.8767(3) 0.0321(13) Uani 1 1 d . . .
C14 C 1.2598(5) 0.3933(4) 0.8174(3) 0.0381(14) Uani 1 1 d . . .
C15 C 1.2890(6) 0.4387(4) 0.7505(3) 0.0453(16) Uani 1 1 d . . .
H15A H 1.2151 0.4272 0.7114 0.068 Uiso 1 1 calc R . .
H15B H 1.3772 0.4195 0.7367 0.068 Uiso 1 1 calc R . .
H15C H 1.2936 0.4989 0.7600 0.068 Uiso 1 1 calc R . .
C16 C 1.1990(5) 0.3651(3) 0.9323(3) 0.0344(13) Uani 1 1 d . . .
C17 C 1.2411(5) 0.2865(3) 0.9129(3) 0.0339(13) Uani 1 1 d . . .
C18 C 1.1560(6) 0.3856(4) 1.0035(3) 0.0417(15) Uani 1 1 d . . .
H18A H 1.1573 0.3348 1.0327 0.063 Uiso 1 1 calc R . .
H18B H 1.0625 0.4089 0.9968 0.063 Uiso 1 1 calc R . .
H18C H 1.2199 0.4267 1.0279 0.063 Uiso 1 1 calc R . .
C19 C 1.2354(6) 0.2072(4) 0.9511(3) 0.0428(15) Uani 1 1 d . . .
C20 C 1.1169(6) 0.1826(4) 0.9811(3) 0.0455(16) Uani 1 1 d . . .
H20 H 1.0393 0.2187 0.9779 0.055 Uiso 1 1 calc R . .
C21 C 1.1120(7) 0.1055(4) 1.0157(3) 0.0471(16) Uani 1 1 d . . .
H21 H 1.0326 0.0902 1.0372 0.056 Uiso 1 1 calc R . .
C22 C 1.2216(7) 0.0525(4) 1.0184(3) 0.0466(16) Uani 1 1 d . . .
C23 C 1.3346(7) 0.0740(4) 0.9889(4) 0.0601(19) Uani 1 1 d . . .
H23 H 1.4097 0.0360 0.9906 0.072 Uiso 1 1 calc R . .
C24 C 1.3434(7) 0.1521(4) 0.9555(4) 0.0548(18) Uani 1 1 d . . .
H24 H 1.4251 0.1668 0.9357 0.066 Uiso 1 1 calc R . .
C25 C 1.3068(8) -0.0839(5) 1.0488(5) 0.081(3) Uani 1 1 d . . .
H25A H 1.3288 -0.0901 0.9994 0.122 Uiso 1 1 calc R . .
H25B H 1.2739 -0.1374 1.0655 0.122 Uiso 1 1 calc R . .
H25C H 1.3897 -0.0667 1.0803 0.122 Uiso 1 1 calc R . .
C26 C 0.7025(6) 0.3478(4) 0.7158(3) 0.0433(15) Uani 1 1 d . . .
C27 C 0.5937(6) 0.3583(4) 0.6606(3) 0.0478(16) Uani 1 1 d . . .
H27 H 0.5878 0.4091 0.6340 0.057 Uiso 1 1 calc R . .
C28 C 0.4943(7) 0.2977(4) 0.6431(4) 0.0577(18) Uani 1 1 d . . .
H28 H 0.4213 0.3066 0.6054 0.069 Uiso 1 1 calc R . .
C29 C 0.5030(6) 0.2250(4) 0.6809(4) 0.0538(18) Uani 1 1 d . . .
C30 C 0.6069(7) 0.2101(4) 0.7351(4) 0.0560(18) Uani 1 1 d . . .
H30 H 0.6106 0.1589 0.7610 0.067 Uiso 1 1 calc R . .
C31 C 0.7102(7) 0.2726(4) 0.7525(4) 0.0572(18) Uani 1 1 d . . .
H31 H 0.7844 0.2625 0.7893 0.069 Uiso 1 1 calc R . .
C32 C 0.3980(8) 0.0921(5) 0.6994(6) 0.111(4) Uani 1 1 d . . .
H32A H 0.4629 0.0523 0.6823 0.167 Uiso 1 1 calc R . .
H32B H 0.3048 0.0684 0.6924 0.167 Uiso 1 1 calc R . .
H32C H 0.4250 0.1034 0.7506 0.167 Uiso 1 1 calc R . .

loop_
_atom_site_aniso_label
_atom_site_aniso_U_11
_atom_site_aniso_U_22
_atom_site_aniso_U_33
_atom_site_aniso_U_23
_atom_site_aniso_U_13
_atom_site_aniso_U_12
S1 0.0550(10) 0.0413(10) 0.0405(9) -0.0032(8) -0.0003(8) -0.0025(8)
S2 0.0493(9) 0.0322(9) 0.0546(10) -0.0058(8) 0.0132(8) 0.0033(7)
S3 0.0593(11) 0.0311(9) 0.0541(10) 0.0032(8) -0.0041(8) 0.0115(8)
S4 0.0394(9) 0.0383(9) 0.0592(11) -0.0094(8) -0.0069(7) 0.0002(7)
N1 0.047(3) 0.032(3) 0.042(3) 0.000(2) -0.003(2) 0.007(2)
N2 0.052(3) 0.026(3) 0.042(3) 0.003(2) 0.007(2) 0.005(2)
N3 0.036(3) 0.030(3) 0.051(3) -0.004(2) -0.001(2) 0.004(2)
N4 0.036(3) 0.032(3) 0.052(3) 0.000(2) 0.007(2) -0.005(2)
O1 0.080(3) 0.044(3) 0.076(3) 0.016(3) 0.020(3) 0.004(3)
O2 0.054(3) 0.071(4) 0.118(5) -0.004(3) -0.001(3) -0.018(3)
C1 0.035(3) 0.024(3) 0.038(3) -0.005(3) 0.004(3) 0.001(2)
C2 0.035(3) 0.029(3) 0.042(4) -0.004(3) 0.006(3) 0.002(2)
C3 0.037(3) 0.029(3) 0.039(3) -0.001(3) 0.004(3) 0.000(3)
C4 0.043(3) 0.032(3) 0.041(4) 0.000(3) 0.008(3) -0.004(3)
C5 0.055(4) 0.040(4) 0.043(4) 0.004(3) 0.002(3) -0.004(3)
C6 0.047(4) 0.031(3) 0.048(4) 0.000(3) 0.010(3) -0.002(3)
C7 0.041(3) 0.026(3) 0.031(3) 0.004(2) 0.013(3) 0.000(2)
C8 0.042(3) 0.031(3) 0.034(3) 0.005(3) 0.009(3) 0.005(3)
C9 0.038(3) 0.025(3) 0.037(3) -0.003(3) 0.010(3) -0.001(2)
C10 0.032(3) 0.032(3) 0.037(3) -0.001(3) 0.006(3) -0.004(3)
C11 0.028(3) 0.034(3) 0.038(3) 0.000(3) 0.005(3) 0.004(2)
C12 0.032(3) 0.030(3) 0.029(3) -0.004(2) 0.007(2) -0.005(2)
C13 0.026(3) 0.028(3) 0.041(3) -0.004(3) 0.001(3) 0.000(2)
C14 0.035(3) 0.033(3) 0.046(4) -0.004(3) 0.007(3) -0.002(3)
C15 0.060(4) 0.032(3) 0.048(4) -0.008(3) 0.022(3) -0.005(3)
C16 0.031(3) 0.031(3) 0.039(3) 0.003(3) -0.003(3) 0.002(2)
C17 0.037(3) 0.027(3) 0.038(3) -0.001(3) 0.007(3) -0.002(2)
C18 0.054(4) 0.032(3) 0.040(3) 0.004(3) 0.009(3) 0.004(3)
C19 0.046(4) 0.030(4) 0.052(4) -0.007(3) 0.004(3) 0.002(3)
C20 0.048(4) 0.038(4) 0.050(4) -0.002(3) 0.004(3) 0.001(3)
C21 0.055(4) 0.036(4) 0.051(4) -0.002(3) 0.011(3) -0.008(3)
C22 0.063(4) 0.023(3) 0.053(4) 0.002(3) 0.004(3) -0.002(3)
C23 0.054(4) 0.037(4) 0.090(6) 0.009(4) 0.011(4) 0.007(3)
C24 0.049(4) 0.043(4) 0.074(5) 0.006(4) 0.014(4) 0.003(3)
C25 0.084(6) 0.049(5) 0.115(7) 0.027(5) 0.031(5) 0.024(4)
C26 0.042(4) 0.040(4) 0.050(4) -0.009(3) 0.009(3) 0.009(3)
C27 0.042(4) 0.052(4) 0.050(4) -0.007(3) 0.007(3) -0.002(3)
C28 0.053(4) 0.051(5) 0.068(5) -0.006(4) -0.002(4) -0.004(3)
C29 0.037(4) 0.046(4) 0.079(5) -0.020(4) 0.010(4) -0.006(3)
C30 0.049(4) 0.040(4) 0.079(5) 0.001(4) 0.006(4) -0.001(3)
C31 0.056(4) 0.040(4) 0.074(5) -0.004(4) 0.001(4) -0.001(3)
C32 0.057(5) 0.044(5) 0.221(11) 0.041(6) -0.027(6) -0.018(4)

loop_
_atom_type_symbol
_atom_type_description
_atom_type_scat_dispersion_real
_atom_type_scat_dispersion_imag
_atom_type_scat_source
C C 0.0033 0.0016 'International Tables Vol C Tables 4.2.6.8 and 6.1.1.4'
H H 0.0000 0.0000 'International Tables Vol C Tables 4.2.6.8 and 6.1.1.4'
N N 0.0061 0.0033 'International Tables Vol C Tables 4.2.6.8 and 6.1.1.4'
O O 0.0106 0.0060 'International Tables Vol C Tables 4.2.6.8 and 6.1.1.4'
S S 0.1246 0.1234 'International Tables Vol C Tables 4.2.6.8 and 6.1.1.4'

loop_
_geom_angle_atom_site_label_1
_geom_angle_atom_site_label_2
_geom_angle_atom_site_label_3
_geom_angle
_geom_angle_site_symmetry_1
_geom_angle_site_symmetry_3
C4 S1 C1 92.7(3) . .
C14 S2 C17 93.3(3) . .
N1 S3 N2 100.9(2) . .
N4 S4 N3 99.9(2) . .
C8 N1 S3 106.9(4) . .
C9 N2 S3 105.4(4) . .
C11 N3 S4 106.4(4) . .
C10 N4 S4 105.8(4) . .
C22 O1 C25 117.9(5) . .
C32 O2 C29 119.2(6) . .
C2 C1 C26 132.5(5) . .
C2 C1 S1 109.9(4) . .
C26 C1 S1 117.7(4) . .
C1 C2 C3 112.7(5) . .
C1 C2 C6 123.3(5) . .
C3 C2 C6 123.8(5) . .
C4 C3 C2 112.6(5) . .
C4 C3 C7 121.1(5) . .
C2 C3 C7 126.3(5) . .
C3 C4 C5 128.9(5) . .
C3 C4 S1 112.2(4) . .
C5 C4 S1 118.9(4) . .
C4 C5 H5A 109.5 . .
C4 C5 H5B 109.5 . .
H5A C5 H5B 109.5 . .
C4 C5 H5C 109.5 . .
H5A C5 H5C 109.5 . .
H5B C5 H5C 109.5 . .
C2 C6 H6A 109.5 . .
C2 C6 H6B 109.5 . .
H6A C6 H6B 109.5 . .
C2 C6 H6C 109.5 . .
H6A C6 H6C 109.5 . .
H6B C6 H6C 109.5 . .
C12 C7 C8 118.3(5) . .
C12 C7 C3 123.6(5) . .
C8 C7 C3 118.0(5) . .
N1 C8 C9 112.3(5) . .
N1 C8 C7 123.9(5) . .
C9 C8 C7 123.8(5) . .
N2 C9 C8 114.5(5) . .
N2 C9 C10 127.5(5) . .
C8 C9 C10 117.9(5) . .
N4 C10 C11 114.7(5) . .
N4 C10 C9 128.2(5) . .
C11 C10 C9 117.1(5) . .
N3 C11 C10 113.2(5) . .
N3 C11 C12 122.3(5) . .
C10 C11 C12 124.4(5) . .
C7 C12 C11 118.3(5) . .
C7 C12 C13 123.6(5) . .
C11 C12 C13 117.9(5) . .
C14 C13 C16 114.3(5) . .
C14 C13 C12 122.0(5) . .
C16 C13 C12 123.6(5) . .
C13 C14 C15 128.6(5) . .
C13 C14 S2 110.2(4) . .
C15 C14 S2 121.2(4) . .
C14 C15 H15A 109.5 . .
C14 C15 H15B 109.5 . .
H15A C15 H15B 109.5 . .
C14 C15 H15C 109.5 . .
H15A C15 H15C 109.5 . .
H15B C15 H15C 109.5 . .
C17 C16 C13 111.5(5) . .
C17 C16 C18 124.3(5) . .
C13 C16 C18 124.1(5) . .
C16 C17 C19 128.9(5) . .
C16 C17 S2 110.7(4) . .
C19 C17 S2 120.2(4) . .
C16 C18 H18A 109.5 . .
C16 C18 H18B 109.5 . .
H18A C18 H18B 109.5 . .
C16 C18 H18C 109.5 . .
H18A C18 H18C 109.5 . .
H18B C18 H18C 109.5 . .
C24 C19 C20 117.5(6) . .
C24 C19 C17 120.8(6) . .
C20 C19 C17 121.6(5) . .
C21 C20 C19 120.7(6) . .
C21 C20 H20 119.6 . .
C19 C20 H20 119.6 . .
C22 C21 C20 119.7(6) . .
C22 C21 H21 120.1 . .
C20 C21 H21 120.1 . .
C23 C22 C21 120.6(6) . .
C23 C22 O1 124.5(6) . .
C21 C22 O1 114.9(6) . .
C22 C23 C24 120.8(6) . .
C22 C23 H23 119.6 . .
C24 C23 H23 119.6 . .
C19 C24 C23 120.6(6) . .
C19 C24 H24 119.7 . .
C23 C24 H24 119.7 . .
O1 C25 H25A 109.5 . .
O1 C25 H25B 109.5 . .
H25A C25 H25B 109.5 . .
O1 C25 H25C 109.5 . .
H25A C25 H25C 109.5 . .
H25B C25 H25C 109.5 . .
C31 C26 C27 117.5(6) . .
C31 C26 C1 122.0(6) . .
C27 C26 C1 120.5(6) . .
C28 C27 C26 122.5(7) . .
C28 C27 H27 118.8 . .
C26 C27 H27 118.8 . .
C29 C28 C27 118.8(7) . .
C29 C28 H28 120.6 . .
C27 C28 H28 120.6 . .
C28 C29 C30 122.0(6) . .
C28 C29 O2 116.0(6) . .
C30 C29 O2 122.0(7) . .
C29 C30 C31 119.0(7) . .
C29 C30 H30 120.5 . .
C31 C30 H30 120.5 . .
C26 C31 C30 120.3(7) . .
C26 C31 H31 119.9 . .
C30 C31 H31 119.9 . .
O2 C32 H32A 109.5 . .
O2 C32 H32B 109.5 . .
H32A C32 H32B 109.5 . .
O2 C32 H32C 109.5 . .
H32A C32 H32C 109.5 . .
H32B C32 H32C 109.5 . .

loop_
_geom_bond_atom_site_label_1
_geom_bond_atom_site_label_2
_geom_bond_distance
_geom_bond_site_symmetry_2
S1 C4 1.700(6) .
S1 C1 1.733(6) .
S2 C14 1.709(6) .
S2 C17 1.723(6) .
S3 N1 1.610(5) .
S3 N2 1.619(5) .
S4 N4 1.623(5) .
S4 N3 1.631(5) .
N1 C8 1.340(7) .
N2 C9 1.340(7) .
N3 C11 1.338(7) .
N4 C10 1.336(7) .
O1 C22 1.371(7) .
O1 C25 1.408(8) .
O2 C32 1.394(9) .
O2 C29 1.395(7) .
C1 C2 1.383(7) .
C1 C26 1.454(8) .
C2 C3 1.430(7) .
C2 C6 1.505(8) .
C3 C4 1.355(7) .
C3 C7 1.477(8) .
C4 C5 1.501(8) .
C5 H5A 0.9800 .
C5 H5B 0.9800 .
C5 H5C 0.9800 .
C6 H6A 0.9800 .
C6 H6B 0.9800 .
C6 H6C 0.9800 .
C7 C12 1.370(7) .
C7 C8 1.433(7) .
C8 C9 1.425(8) .
C9 C10 1.428(8) .
C10 C11 1.407(7) .
C11 C12 1.446(7) .
C12 C13 1.494(7) .
C13 C14 1.369(7) .
C13 C16 1.423(7) .
C14 C15 1.505(8) .
C15 H15A 0.9800 .
C15 H15B 0.9800 .
C15 H15C 0.9800 .
C16 C17 1.387(7) .
C16 C18 1.483(7) .
C17 C19 1.462(8) .
C18 H18A 0.9800 .
C18 H18B 0.9800 .
C18 H18C 0.9800 .
C19 C24 1.371(8) .
C19 C20 1.405(8) .
C20 C21 1.396(8) .
C20 H20 0.9500 .
C21 C22 1.362(8) .
C21 H21 0.9500 .
C22 C23 1.340(9) .
C23 C24 1.406(9) .
C23 H23 0.9500 .
C24 H24 0.9500 .
C25 H25A 0.9800 .
C25 H25B 0.9800 .
C25 H25C 0.9800 .
C26 C31 1.383(8) .
C26 C27 1.399(8) .
C27 C28 1.384(9) .
C27 H27 0.9500 .
C28 C29 1.359(9) .
C28 H28 0.9500 .
C29 C30 1.364(9) .
C30 C31 1.429(9) .
C30 H30 0.9500 .
C31 H31 0.9500 .
C32 H32A 0.9800 .
C32 H32B 0.9800 .
C32 H32C 0.9800 .

loop_
_geom_hbond_atom_site_label_D
_geom_hbond_atom_site_label_H
_geom_hbond_atom_site_label_A
_geom_hbond_distance_DH
_geom_hbond_distance_HA
_geom_hbond_distance_DA
_geom_hbond_angle_DHA
_geom_hbond_site_symmetry_A
C5 H5B O1 0.98 2.42 3.325(8) 153.2 4_565
C15 H15A S3 0.98 2.99 3.749(6) 135.4 2_746

loop_
_geom_torsion_atom_site_label_1
_geom_torsion_atom_site_label_2
_geom_torsion_atom_site_label_3
_geom_torsion_atom_site_label_4
_geom_torsion
_geom_torsion_site_symmetry_1
_geom_torsion_site_symmetry_2
_geom_torsion_site_symmetry_3
_geom_torsion_site_symmetry_4
N2 S3 N1 C8 -0.5(4) . . . .
N1 S3 N2 C9 0.5(4) . . . .
N4 S4 N3 C11 0.3(4) . . . .
N3 S4 N4 C10 -0.9(4) . . . .
C4 S1 C1 C2 -2.0(4) . . . .
C4 S1 C1 C26 178.7(5) . . . .
C26 C1 C2 C3 -179.5(6) . . . .
S1 C1 C2 C3 1.3(6) . . . .
C26 C1 C2 C6 -5.0(10) . . . .
S1 C1 C2 C6 175.9(4) . . . .
C1 C2 C3 C4 0.4(7) . . . .
C6 C2 C3 C4 -174.2(5) . . . .
C1 C2 C3 C7 177.4(5) . . . .
C6 C2 C3 C7 2.8(9) . . . .
C2 C3 C4 C5 -180.0(6) . . . .
C7 C3 C4 C5 2.8(10) . . . .
C2 C3 C4 S1 -2.0(6) . . . .
C7 C3 C4 S1 -179.1(4) . . . .
C1 S1 C4 C3 2.3(5) . . . .
C1 S1 C4 C5 -179.4(5) . . . .
C4 C3 C7 C12 -118.7(6) . . . .
C2 C3 C7 C12 64.5(8) . . . .
C4 C3 C7 C8 58.3(7) . . . .
C2 C3 C7 C8 -118.5(6) . . . .
S3 N1 C8 C9 0.3(6) . . . .
S3 N1 C8 C7 -178.9(4) . . . .
C12 C7 C8 N1 -179.7(5) . . . .
C3 C7 C8 N1 3.2(8) . . . .
C12 C7 C8 C9 1.2(8) . . . .
C3 C7 C8 C9 -176.0(5) . . . .
S3 N2 C9 C8 -0.3(6) . . . .
S3 N2 C9 C10 178.6(5) . . . .
N1 C8 C9 N2 0.0(7) . . . .
C7 C8 C9 N2 179.2(5) . . . .
N1 C8 C9 C10 -179.0(5) . . . .
C7 C8 C9 C10 0.2(8) . . . .
S4 N4 C10 C11 1.4(6) . . . .
S4 N4 C10 C9 -177.1(5) . . . .
N2 C9 C10 N4 -1.1(9) . . . .
C8 C9 C10 N4 177.8(5) . . . .
N2 C9 C10 C11 -179.5(5) . . . .
C8 C9 C10 C11 -0.7(7) . . . .
S4 N3 C11 C10 0.5(6) . . . .
S4 N3 C11 C12 178.2(4) . . . .
N4 C10 C11 N3 -1.3(7) . . . .
C9 C10 C11 N3 177.3(5) . . . .
N4 C10 C11 C12 -178.9(5) . . . .
C9 C10 C11 C12 -0.3(8) . . . .
C8 C7 C12 C11 -2.1(7) . . . .
C3 C7 C12 C11 175.0(5) . . . .
C8 C7 C12 C13 -178.3(5) . . . .
C3 C7 C12 C13 -1.3(8) . . . .
N3 C11 C12 C7 -175.7(5) . . . .
C10 C11 C12 C7 1.7(8) . . . .
N3 C11 C12 C13 0.8(8) . . . .
C10 C11 C12 C13 178.2(5) . . . .
C7 C12 C13 C14 68.1(7) . . . .
C11 C12 C13 C14 -108.2(6) . . . .
C7 C12 C13 C16 -114.1(6) . . . .
C11 C12 C13 C16 69.6(7) . . . .
C16 C13 C14 C15 -177.4(5) . . . .
C12 C13 C14 C15 0.7(9) . . . .
C16 C13 C14 S2 1.5(6) . . . .
C12 C13 C14 S2 179.6(4) . . . .
C17 S2 C14 C13 -0.9(4) . . . .
C17 S2 C14 C15 178.1(5) . . . .
C14 C13 C16 C17 -1.6(7) . . . .
C12 C13 C16 C17 -179.6(5) . . . .
C14 C13 C16 C18 175.5(5) . . . .
C12 C13 C16 C18 -2.5(8) . . . .
C13 C16 C17 C19 -173.8(5) . . . .
C18 C16 C17 C19 9.1(9) . . . .
C13 C16 C17 S2 0.8(6) . . . .
C18 C16 C17 S2 -176.2(4) . . . .
C14 S2 C17 C16 0.0(4) . . . .
C14 S2 C17 C19 175.2(5) . . . .
C16 C17 C19 C24 -138.3(7) . . . .
S2 C17 C19 C24 47.5(8) . . . .
C16 C17 C19 C20 45.4(9) . . . .
S2 C17 C19 C20 -128.9(5) . . . .
C24 C19 C20 C21 1.7(9) . . . .
C17 C19 C20 C21 178.2(5) . . . .
C19 C20 C21 C22 -2.1(9) . . . .
C20 C21 C22 C23 0.8(10) . . . .
C20 C21 C22 O1 -177.0(5) . . . .
C25 O1 C22 C23 -3.8(10) . . . .
C25 O1 C22 C21 173.9(6) . . . .
C21 C22 C23 C24 0.9(11) . . . .
O1 C22 C23 C24 178.4(6) . . . .
C20 C19 C24 C23 0.0(10) . . . .
C17 C19 C24 C23 -176.5(6) . . . .
C22 C23 C24 C19 -1.3(11) . . . .
C2 C1 C26 C31 -35.6(10) . . . .
S1 C1 C26 C31 143.5(5) . . . .
C2 C1 C26 C27 146.9(6) . . . .
S1 C1 C26 C27 -34.0(7) . . . .
C31 C26 C27 C28 1.5(9) . . . .
C1 C26 C27 C28 179.0(6) . . . .
C26 C27 C28 C29 -0.2(10) . . . .
C27 C28 C29 C30 -0.4(10) . . . .
C27 C28 C29 O2 -179.8(6) . . . .
C32 O2 C29 C28 -176.7(7) . . . .
C32 O2 C29 C30 3.9(10) . . . .
C28 C29 C30 C31 -0.3(10) . . . .
O2 C29 C30 C31 179.1(6) . . . .
C27 C26 C31 C30 -2.1(9) . . . .
C1 C26 C31 C30 -179.6(6) . . . .
C29 C30 C31 C26 1.6(10) . . . .
